data_7202202
loop_
_publ_author_name
'Smart, Paul'
'Espallargas, Guillermo M\'inguez'
'Brammer, Lee'

_publ_section_title
;
 Competition between coordination network and halogen bond network
 formation: towards halogen-bond functionalised network materials using
 copper-iodobenzoate units
;
_journal_issue 10
_journal_name_full CrystEngComm
_journal_page_first 1335
_journal_paper_doi 10.1039/b806765a
_journal_volume 10
_journal_year 2008
_chemical_formula_sum 'C63.33 H42.67 Cl2.67 Cu3 I6 N4 O12'
_chemical_formula_weight 2098.32
_chemical_name_systematic
;
?
;
_space_group_IT_number 2
_symmetry_cell_setting triclinic
_symmetry_space_group_name_Hall '-P 1'
_symmetry_space_group_name_H-M 'P -1'
_atom_sites_solution_hydrogens geom
_atom_sites_solution_primary direct
_atom_sites_solution_secondary difmap
_audit_creation_method SHELXL-97
_cell_angle_alpha 111.145(3)
_cell_angle_beta 91.219(2)
_cell_angle_gamma 96.167(2)
_cell_formula_units_Z 1
_cell_length_a 7.8103(17)
_cell_length_b 15.217(4)
_cell_length_c 16.610(4)
_cell_measurement_reflns_used 1424
_cell_measurement_temperature 100(2)
_cell_measurement_theta_max 43.870
_cell_measurement_theta_min 7.595
_cell_volume 1826.7(8)
_computing_structure_refinement 'SHELXL-97 (Sheldrick, 1997)'
_computing_structure_solution 'SHELXS-97 (Sheldrick, 1990)'
_diffrn_ambient_temperature 100(2)
_diffrn_measured_fraction_theta_full 0.996
_diffrn_measured_fraction_theta_max 0.996
_diffrn_measurement_device_type 'CCD area detector'
_diffrn_measurement_method 'phi and omega scans'
_diffrn_radiation_monochromator graphite
_diffrn_radiation_source 'fine-focus sealed tube'
_diffrn_radiation_type synchrotron
_diffrn_radiation_wavelength 0.78480
_diffrn_reflns_av_R_equivalents 0.0604
_diffrn_reflns_av_sigmaI/netI 0.0896
_diffrn_reflns_limit_h_max 8
_diffrn_reflns_limit_h_min -8
_diffrn_reflns_limit_k_max 15
_diffrn_reflns_limit_k_min -15
_diffrn_reflns_limit_l_max 17
_diffrn_reflns_limit_l_min -17
_diffrn_reflns_number 9250
_diffrn_reflns_theta_full 24.00
_diffrn_reflns_theta_max 24.00
_diffrn_reflns_theta_min 3.80
_exptl_absorpt_coefficient_mu 4.422
_exptl_absorpt_correction_T_max 0.8788
_exptl_absorpt_correction_T_min 0.3067
_exptl_absorpt_correction_type multi-scan
_exptl_absorpt_process_details sadabs
_exptl_crystal_colour green
_exptl_crystal_density_diffrn 1.908
_exptl_crystal_density_method 'not measured'
_exptl_crystal_description block
_exptl_crystal_F_000 997
_exptl_crystal_size_max 0.35
_exptl_crystal_size_mid 0.15
_exptl_crystal_size_min 0.03
_refine_diff_density_max 4.273
_refine_diff_density_min -2.270
_refine_diff_density_rms 0.215
_refine_ls_extinction_coef 0.0022(9)
_refine_ls_extinction_method none
_refine_ls_goodness_of_fit_ref 1.051
_refine_ls_hydrogen_treatment constr
_refine_ls_matrix_type full
_refine_ls_number_parameters 347
_refine_ls_number_reflns 4236
_refine_ls_number_restraints 209
_refine_ls_restrained_S_all 1.031
_refine_ls_R_factor_all 0.1564
_refine_ls_R_factor_gt 0.1111
_refine_ls_shift/su_max 0.000
_refine_ls_shift/su_mean 0.000
_refine_ls_structure_factor_coef Fsqd
_refine_ls_weighting_details 'calc w=1/[\s^2^(Fo^2^)+(0.1393P)^2^+54.2987P] where P=(Fo^2^+2Fc^2^)/3'
_refine_ls_weighting_scheme calc
_refine_ls_wR_factor_gt 0.2689
_refine_ls_wR_factor_ref 0.3037
_reflns_number_gt 2774
_reflns_number_total 4236
_reflns_threshold_expression >2sigma(I)
_cod_data_source_file b806765a.txt
_cod_data_source_block 4a
_cod_depositor_comments
;
The following automatic conversions were performed:
'_symmetry_cell_setting' value 'Triclinic' changed to 'triclinic'
according to '/home/saulius/struct/CIF-dictionaries/cif_core.dic'
dictionary named 'cif_core.dic' version 2.4.1 from 2010-06-29.

Automatic conversion script
Id: cif_fix_enum 1527 2010-12-29 10:47:43Z saulius 
;
_cod_original_cell_volume 1826.6(7)
_cod_original_sg_symbol_H-M P-1
_cod_database_code 7202202

loop_
_symmetry_equiv_pos_as_xyz
'x, y, z'
'-x, -y, -z'

loop_
_atom_site_label
_atom_site_type_symbol
_atom_site_fract_x
_atom_site_fract_y
_atom_site_fract_z
_atom_site_U_iso_or_equiv
_atom_site_adp_type
_atom_site_occupancy
_atom_site_symmetry_multiplicity
_atom_site_calc_flag
_atom_site_refinement_flags
_atom_site_disorder_assembly
_atom_site_disorder_group
Cu1 Cu 0.3861(3) 1.54954(15) 0.54922(13) 0.0273(7) Uani 1 1 d U . .
Cu2 Cu -0.5000 2.0000 1.0000 0.0221(8) Uani 1 2 d SU . .
O11 O 0.5493(15) 1.5500(9) 0.6414(7) 0.034(3) Uani 1 1 d . . .
O22 O 0.4649(17) 1.3448(9) 0.4648(8) 0.038(3) Uani 1 1 d . . .
O12 O 0.7464(14) 1.4675(9) 0.5592(7) 0.033(3) Uani 1 1 d . . .
O21 O 0.2711(14) 1.4258(9) 0.5470(8) 0.034(3) Uani 1 1 d . B .
O32 O -0.2825(16) 2.1406(9) 1.0136(8) 0.035(3) Uani 1 1 d . A .
O31 O -0.5144(15) 2.0726(8) 0.9228(7) 0.026(3) Uani 1 1 d . A .
N4' N 0.2265(11) 1.6419(7) 0.6376(6) 0.029(3) Uani 1 1 d GU . .
C5' C 0.2787(10) 1.6902(9) 0.7245(6) 0.043(5) Uani 1 1 d GU . .
H5' H 0.3900 1.6857 0.7457 0.052 Uiso 1 1 calc R . .
C6' C 0.1681(13) 1.7451(9) 0.7802(5) 0.035(4) Uani 1 1 d GU . .
H6' H 0.2038 1.7781 0.8395 0.042 Uiso 1 1 calc R . .
C1' C 0.0053(12) 1.7517(8) 0.7490(6) 0.028(4) Uani 1 1 d GU . .
C2' C -0.0469(10) 1.7034(8) 0.6622(6) 0.030(4) Uani 1 1 d GU . .
H2' H -0.1582 1.7080 0.6409 0.036 Uiso 1 1 calc R . .
C3' C 0.0637(12) 1.6485(8) 0.6065(5) 0.033(4) Uani 1 1 d GU . .
H3' H 0.0280 1.6155 0.5472 0.039 Uiso 1 1 calc R . .
N4 N -0.3456(12) 1.9175(8) 0.9199(5) 0.028(3) Uani 1 1 d GU . .
C5 C -0.3764(13) 1.8882(10) 0.8308(6) 0.054(6) Uani 1 1 d GU . .
H5 H -0.4750 1.9047 0.8075 0.065 Uiso 1 1 calc R . .
C6 C -0.2631(16) 1.8349(10) 0.7757(5) 0.057(6) Uani 1 1 d GU . .
H6 H -0.2841 1.8149 0.7148 0.069 Uiso 1 1 calc R . .
C1 C -0.1189(13) 1.8109(9) 0.8098(6) 0.031(4) Uani 1 1 d GU . .
C2 C -0.0881(13) 1.8402(10) 0.8989(6) 0.048(5) Uani 1 1 d GU . .
H2 H 0.0104 1.8237 0.9221 0.058 Uiso 1 1 calc R . .
C3 C -0.2015(14) 1.8935(9) 0.9539(5) 0.050(5) Uani 1 1 d GU . .
H3 H -0.1804 1.9135 1.0148 0.060 Uiso 1 1 calc R . .
C17 C 0.688(2) 1.5114(14) 0.6311(12) 0.033(4) Uani 1 1 d U . .
C11 C 0.7912(14) 1.5211(10) 0.7118(6) 0.037(3) Uani 1 1 d GU . .
C16 C 0.9588(14) 1.4978(10) 0.7090(6) 0.043(3) Uani 1 1 d GU . .
H16 H 1.0088 1.4729 0.6550 0.052 Uiso 1 1 calc R . .
C15 C 1.0532(12) 1.5108(10) 0.7852(8) 0.052(4) Uani 1 1 d GU . .
H15 H 1.1677 1.4949 0.7832 0.063 Uiso 1 1 calc R . .
C14 C 0.9800(15) 1.5472(11) 0.8642(6) 0.054(4) Uani 1 1 d GU A .
H14 H 1.0445 1.5562 0.9163 0.064 Uiso 1 1 calc R . .
C13 C 0.8124(16) 1.5706(11) 0.8670(6) 0.051(3) Uani 1 1 d GU . .
C12 C 0.7180(12) 1.5575(10) 0.7908(7) 0.041(3) Uani 1 1 d GU A .
H12 H 0.6034 1.5734 0.7928 0.050 Uiso 1 1 calc R . .
I13A I 0.6835(12) 1.6366(8) 0.9870(5) 0.0554(19) Uani 0.53(2) 1 d PU A 1
I13B I 0.7093(15) 1.5976(11) 0.9826(7) 0.070(3) Uani 0.47(2) 1 d PU A 2
C27 C 0.333(2) 1.3491(13) 0.5084(11) 0.029(4) Uani 1 1 d . . .
C21A C 0.229(5) 1.256(2) 0.498(3) 0.030(15) Uiso 0.384(3) 1 d PG B 1
C26A C 0.067(5) 1.254(2) 0.531(3) 0.039(16) Uiso 0.384(3) 1 d PG B 1
H26A H 0.0299 1.3116 0.5682 0.047 Uiso 0.384(3) 1 calc PR B 1
C25A C -0.039(4) 1.169(3) 0.510(3) 0.050(15) Uiso 0.384(3) 1 d PG B 1
H25A H -0.1492 1.1678 0.5334 0.060 Uiso 0.384(3) 1 calc PR B 1
C24A C 0.016(5) 1.085(2) 0.456(3) 0.08(2) Uiso 0.384(3) 1 d PG B 1
H24A H -0.0568 1.0264 0.4420 0.092 Uiso 0.384(3) 1 calc PR B 1
C23A C 0.177(5) 1.086(2) 0.423(3) 0.09(2) Uiso 0.384(3) 1 d PG B 1
C22A C 0.284(4) 1.172(3) 0.443(3) 0.048(14) Uiso 0.384(3) 1 d PG B 1
H22A H 0.3940 1.1727 0.4204 0.058 Uiso 0.384(3) 1 calc PR B 1
I23A I 0.2520(12) 0.9589(7) 0.3362(6) 0.162(3) Uiso 0.384(3) 1 d P B 1
C21B C 0.278(9) 1.259(4) 0.515(6) 0.03(3) Uiso 0.206(5) 1 d PG B 2
C26B C 0.130(10) 1.252(4) 0.558(6) 0.04(3) Uiso 0.206(5) 1 d PG B 2
H26B H 0.0675 1.3049 0.5798 0.045 Uiso 0.206(5) 1 calc PR B 2
C25B C 0.072(8) 1.167(5) 0.568(5) 0.05(3) Uiso 0.206(5) 1 d PG B 2
H25B H -0.0296 1.1623 0.5972 0.055 Uiso 0.206(5) 1 calc PR B 2
C24B C 0.163(9) 1.089(4) 0.535(5) 0.04(2) Uiso 0.206(5) 1 d PG B 2
H24B H 0.1236 1.0314 0.5422 0.045 Uiso 0.206(5) 1 calc PR B 2
C23B C 0.312(9) 1.096(4) 0.492(5) 0.06(3) Uiso 0.206(5) 1 d PG B 2
C22B C 0.369(7) 1.181(4) 0.482(5) 0.02(2) Uiso 0.206(5) 1 d PG B 2
H22B H 0.4710 1.1858 0.4526 0.021 Uiso 0.206(5) 1 calc PR B 2
I23B I 0.4338(12) 0.9728(7) 0.4451(6) 0.079(4) Uiso 0.206(5) 1 d P . 2
C21C C 0.245(6) 1.269(3) 0.527(4) 0.06(3) Uiso 0.410(5) 1 d PG B 3
C22C C 0.083(6) 1.269(3) 0.559(4) 0.06(2) Uiso 0.410(5) 1 d PG B 3
H22C H 0.0220 1.3223 0.5706 0.069 Uiso 0.410(5) 1 calc PR B 3
C23C C 0.009(5) 1.190(3) 0.576(3) 0.070(19) Uiso 0.410(5) 1 d PG B 3
C24C C 0.098(5) 1.112(3) 0.559(3) 0.073(18) Uiso 0.410(5) 1 d PG B 3
H24C H 0.0478 1.0578 0.5707 0.087 Uiso 0.410(5) 1 calc PR B 3
C25C C 0.260(5) 1.112(2) 0.527(3) 0.054(15) Uiso 0.410(5) 1 d PG B 3
H25C H 0.3209 1.0582 0.5155 0.065 Uiso 0.410(5) 1 calc PR B 3
C26C C 0.334(5) 1.190(3) 0.510(3) 0.034(13) Uiso 0.410(5) 1 d PG B 3
H26C H 0.4446 1.1906 0.4879 0.041 Uiso 0.410(5) 1 calc PR B 3
I23C I -0.2393(7) 1.1877(4) 0.6155(3) 0.090(2) Uiso 0.410(5) 1 d P B 3
C37 C -0.381(2) 2.1350(12) 0.9509(11) 0.024(4) Uani 1 1 d . . .
C31A C -0.348(3) 2.2100(17) 0.9166(15) 0.017(9) Uiso 0.53(2) 1 d PG A 1
C32A C -0.477(2) 2.2205(13) 0.8631(14) 0.038(12) Uiso 0.53(2) 1 d PG A 1
H32A H -0.5869 2.1841 0.8551 0.045 Uiso 0.53(2) 1 calc PR A 1
C33A C -0.4451(12) 2.2844(9) 0.8212(8) 0.052(12) Uiso 0.53(2) 1 d PG A 1
C34A C -0.2842(13) 2.3377(18) 0.8328(17) 0.085(17) Uiso 0.53(2) 1 d PG A 1
H34A H -0.2625 2.3813 0.8042 0.102 Uiso 0.53(2) 1 calc PR A 1
C35A C -0.1551(18) 2.327(2) 0.886(2) 0.072(14) Uiso 0.53(2) 1 d PG A 1
H35A H -0.0452 2.3636 0.8943 0.086 Uiso 0.53(2) 1 calc PR A 1
C36A C -0.187(2) 2.2633(18) 0.9282(15) 0.052(12) Uiso 0.53(2) 1 d PG A 1
H36A H -0.0987 2.2561 0.9648 0.062 Uiso 0.53(2) 1 calc PR A 1
I33A I -0.6359(9) 2.3208(7) 0.7536(7) 0.070(2) Uani 0.53(2) 1 d PGU A 1
C31B C -0.334(3) 2.190(2) 0.8896(17) 0.030(12) Uiso 0.47(2) 1 d PG A 2
C32B C -0.463(2) 2.2103(18) 0.8427(14) 0.041(15) Uiso 0.47(2) 1 d PG A 2
H32B H -0.5800 2.1850 0.8428 0.050 Uiso 0.47(2) 1 calc PR A 2
C33B C -0.4220(12) 2.2681(11) 0.7957(10) 0.068(16) Uiso 0.47(2) 1 d PG A 2
C34B C -0.2514(13) 2.3052(18) 0.7956(17) 0.041(11) Uiso 0.47(2) 1 d PG A 2
H34B H -0.2231 2.3446 0.7634 0.049 Uiso 0.47(2) 1 calc PR A 2
C35B C -0.1224(16) 2.285(2) 0.8424(18) 0.041(11) Uiso 0.47(2) 1 d PG A 2
H35B H -0.0058 2.3099 0.8423 0.049 Uiso 0.47(2) 1 calc PR A 2
C36B C -0.164(2) 2.2268(18) 0.8895(15) 0.046(12) Uiso 0.47(2) 1 d PG A 2
H36B H -0.0756 2.2127 0.9215 0.055 Uiso 0.47(2) 1 calc PR A 2
I33B I -0.6265(9) 2.2727(12) 0.7103(10) 0.092(3) Uani 0.47(2) 1 d PGU A 2
C1S C 0.729(6) 0.989(3) 0.272(3) 0.139(12) Uani 0.68(3) 1 d PDU . .
H1S1 H 0.6439 0.9811 0.2240 0.167 Uiso 0.68(3) 1 calc PR . .
H1S2 H 0.6861 0.9427 0.2982 0.167 Uiso 0.68(3) 1 calc PR . .
Cl1 Cl 0.914(2) 0.9518(12) 0.2244(11) 0.142(8) Uiso 0.68(3) 1 d PDU . .
Cl2 Cl 0.719(3) 1.0993(14) 0.3480(13) 0.167(9) Uiso 0.68(3) 1 d PDU . .

loop_
_atom_site_aniso_label
_atom_site_aniso_U_11
_atom_site_aniso_U_22
_atom_site_aniso_U_33
_atom_site_aniso_U_23
_atom_site_aniso_U_13
_atom_site_aniso_U_12
Cu1 0.0170(12) 0.0384(14) 0.0235(12) 0.0046(10) 0.0035(9) 0.0138(10)
Cu2 0.0196(16) 0.0290(18) 0.0205(16) 0.0093(13) 0.0074(12) 0.0129(13)
O11 0.029(7) 0.051(8) 0.020(6) 0.006(6) -0.002(5) 0.017(6)
O22 0.043(8) 0.037(8) 0.032(7) 0.007(6) 0.001(7) 0.019(6)
O12 0.019(7) 0.055(8) 0.023(7) 0.009(6) 0.005(5) 0.021(6)
O21 0.020(7) 0.045(9) 0.034(7) 0.012(7) 0.004(6) 0.002(6)
O32 0.038(8) 0.042(8) 0.027(7) 0.016(6) -0.010(6) 0.010(6)
O31 0.023(7) 0.036(7) 0.022(6) 0.010(6) 0.003(5) 0.015(6)
N4' 0.021(6) 0.036(7) 0.029(5) 0.006(5) 0.011(5) 0.017(5)
C5' 0.019(9) 0.070(13) 0.034(8) 0.006(9) 0.003(6) 0.023(8)
C6' 0.017(8) 0.049(11) 0.030(8) 0.001(8) -0.001(6) 0.014(8)
C1' 0.020(8) 0.042(10) 0.027(7) 0.013(7) 0.005(7) 0.016(8)
C2' 0.020(8) 0.042(11) 0.028(8) 0.008(8) 0.001(6) 0.021(8)
C3' 0.022(8) 0.049(11) 0.025(8) 0.008(8) 0.006(6) 0.013(8)
N4 0.022(7) 0.047(9) 0.023(6) 0.019(7) 0.008(6) 0.017(7)
C5 0.034(10) 0.084(14) 0.029(7) -0.005(10) -0.004(8) 0.033(10)
C6 0.041(11) 0.086(15) 0.028(8) -0.008(10) -0.002(7) 0.036(10)
C1 0.024(9) 0.043(11) 0.028(7) 0.015(8) 0.007(7) 0.009(8)
C2 0.024(10) 0.083(14) 0.026(7) 0.000(10) 0.000(7) 0.032(9)
C3 0.038(11) 0.079(14) 0.033(8) 0.010(10) 0.003(7) 0.043(10)
C17 0.028(8) 0.041(8) 0.031(8) 0.011(7) 0.000(7) 0.013(7)
C11 0.032(6) 0.053(7) 0.033(5) 0.022(6) -0.001(5) 0.005(6)
C16 0.032(6) 0.061(8) 0.041(6) 0.025(7) -0.005(6) 0.003(6)
C15 0.037(7) 0.075(9) 0.047(7) 0.026(7) -0.011(5) 0.002(7)
C14 0.042(7) 0.083(9) 0.039(6) 0.029(7) -0.014(6) 0.001(7)
C13 0.043(6) 0.078(8) 0.032(5) 0.023(6) -0.005(5) -0.003(6)
C12 0.036(7) 0.065(8) 0.028(6) 0.025(6) -0.003(5) 0.000(6)
I13A 0.055(3) 0.081(5) 0.029(2) 0.021(3) 0.0057(18) 0.000(3)
I13B 0.072(4) 0.104(7) 0.034(3) 0.026(4) 0.007(2) 0.005(5)
C27 0.028(11) 0.035(12) 0.017(9) -0.001(9) 0.008(9) 0.010(9)
C37 0.032(11) 0.024(10) 0.019(10) 0.008(8) 0.015(9) 0.011(9)
I33A 0.105(3) 0.056(4) 0.059(4) 0.034(3) -0.023(3) 0.016(2)
I33B 0.127(4) 0.102(8) 0.082(7) 0.066(7) 0.001(4) 0.049(4)
C1S 0.153(18) 0.129(18) 0.143(18) 0.058(16) -0.011(16) 0.027(16)

loop_
_atom_type_symbol
_atom_type_description
_atom_type_scat_dispersion_real
_atom_type_scat_dispersion_imag
_atom_type_scat_source
C C 0.0041 0.0020 'International Tables Vol C Tables 4.2.6.8 and 6.1.1.4'
H H 0.0000 0.0000 'International Tables Vol C Tables 4.2.6.8 and 6.1.1.4'
N N 0.0079 0.0041 'International Tables Vol C Tables 4.2.6.8 and 6.1.1.4'
O O 0.0137 0.0075 'International Tables Vol C Tables 4.2.6.8 and 6.1.1.4'
Cu Cu 0.2785 1.5100 'International Tables Vol C Tables 4.2.6.8 and 6.1.1.4'
I I -0.2969 2.1627 'International Tables Vol C Tables 4.2.6.8 and 6.1.1.4'
Cl Cl 0.1736 0.1936 'International Tables Vol C Tables 4.2.6.8 and 6.1.1.4'

loop_
_geom_angle_atom_site_label_1
_geom_angle_atom_site_label_2
_geom_angle_atom_site_label_3
_geom_angle
_geom_angle_site_symmetry_1
_geom_angle_site_symmetry_3
_geom_angle_publ_flag
O22 Cu1 O11 90.1(5) 2_686 . ?
O22 Cu1 O12 88.9(5) 2_686 2_686 ?
O11 Cu1 O12 168.3(5) . 2_686 ?
O22 Cu1 O21 167.5(5) 2_686 . ?
O11 Cu1 O21 88.3(5) . . ?
O12 Cu1 O21 90.2(5) 2_686 . ?
O22 Cu1 N4' 93.6(5) 2_686 . ?
O11 Cu1 N4' 94.1(4) . . ?
O12 Cu1 N4' 97.6(4) 2_686 . ?
O21 Cu1 N4' 98.8(5) . . ?
O22 Cu1 Cu1 81.4(4) 2_686 2_686 ?
O11 Cu1 Cu1 81.4(3) . 2_686 ?
O12 Cu1 Cu1 87.0(3) 2_686 2_686 ?
O21 Cu1 Cu1 86.1(4) . 2_686 ?
N4' Cu1 Cu1 173.2(3) . 2_686 ?
O31 Cu2 O31 180.0(4) . 2_497 ?
O31 Cu2 N4 89.9(4) . . ?
O31 Cu2 N4 90.1(4) 2_497 . ?
O31 Cu2 N4 90.1(4) . 2_497 ?
O31 Cu2 N4 89.9(4) 2_497 2_497 ?
N4 Cu2 N4 180.0 . 2_497 ?
C17 O11 Cu1 126.4(11) . . ?
C27 O22 Cu1 127.9(12) . 2_686 ?
C17 O12 Cu1 119.7(10) . 2_686 ?
C27 O21 Cu1 121.4(11) . . ?
C37 O31 Cu2 101.4(10) . . ?
C5' N4' C3' 120.0 . . ?
C5' N4' Cu1 121.9(5) . . ?
C3' N4' Cu1 118.0(5) . . ?
C6' C5' N4' 120.0 . . ?
C6' C5' H5' 120.0 . . ?
N4' C5' H5' 120.0 . . ?
C5' C6' C1' 120.0 . . ?
C5' C6' H6' 120.0 . . ?
C1' C6' H6' 120.0 . . ?
C2' C1' C6' 120.0 . . ?
C2' C1' C1 119.4(7) . . ?
C6' C1' C1 120.6(7) . . ?
C1' C2' C3' 120.0 . . ?
C1' C2' H2' 120.0 . . ?
C3' C2' H2' 120.0 . . ?
C2' C3' N4' 120.0 . . ?
C2' C3' H3' 120.0 . . ?
N4' C3' H3' 120.0 . . ?
C5 N4 C3 120.0 . . ?
C5 N4 Cu2 120.6(5) . . ?
C3 N4 Cu2 119.4(5) . . ?
C6 C5 N4 120.0 . . ?
C6 C5 H5 120.0 . . ?
N4 C5 H5 120.0 . . ?
C5 C6 C1 120.0 . . ?
C5 C6 H6 120.0 . . ?
C1 C6 H6 120.0 . . ?
C6 C1 C2 120.0 . . ?
C6 C1 C1' 119.9(7) . . ?
C2 C1 C1' 120.1(7) . . ?
C3 C2 C1 120.0 . . ?
C3 C2 H2 120.0 . . ?
C1 C2 H2 120.0 . . ?
C2 C3 N4 120.0 . . ?
C2 C3 H3 120.0 . . ?
N4 C3 H3 120.0 . . ?
O12 C17 O11 125.5(16) . . ?
O12 C17 C11 118.0(15) . . ?
O11 C17 C11 116.5(15) . . ?
C16 C11 C12 120.0 . . ?
C16 C11 C17 121.3(10) . . ?
C12 C11 C17 118.6(10) . . ?
C11 C16 C15 120.0 . . ?
C11 C16 H16 120.0 . . ?
C15 C16 H16 120.0 . . ?
C14 C15 C16 120.0 . . ?
C14 C15 H15 120.0 . . ?
C16 C15 H15 120.0 . . ?
C15 C14 C13 120.0 . . ?
C15 C14 H14 120.0 . . ?
C13 C14 H14 120.0 . . ?
C12 C13 C14 120.0 . . ?
C12 C13 I13B 124.0(7) . . ?
C14 C13 I13B 114.9(7) . . ?
C12 C13 I13A 115.4(7) . . ?
C14 C13 I13A 124.5(6) . . ?
C13 C12 C11 120.0 . . ?
C13 C12 H12 120.0 . . ?
C11 C12 H12 120.0 . . ?
O22 C27 O21 123.1(17) . . ?
O22 C27 C21B 111(3) . . ?
O21 C27 C21B 126(3) . . ?
O22 C27 C21C 124(2) . . ?
O21 C27 C21C 112(2) . . ?
O22 C27 C21A 116(2) . . ?
O21 C27 C21A 119(2) . . ?
C26A C21A C22A 120.0 . . ?
C26A C21A C27 120(2) . . ?
C22A C21A C27 119(2) . . ?
C21A C26A C25A 120.0 . . ?
C21A C26A H26A 120.0 . . ?
C25A C26A H26A 120.0 . . ?
C26A C25A C24A 120.0 . . ?
C26A C25A H25A 120.0 . . ?
C24A C25A H25A 120.0 . . ?
C25A C24A C23A 120.00(6) . . ?
C25A C24A H24A 120.0 . . ?
C23A C24A H24A 120.0 . . ?
C22A C23A C24A 120.0 . . ?
C22A C23A I23A 121(2) . . ?
C24A C23A I23A 119(2) . . ?
C23A C22A C21A 120.0 . . ?
C23A C22A H22A 120.0 . . ?
C21A C22A H22A 120.0 . . ?
C26B C21B C22B 120.0 . . ?
C26B C21B C27 117(4) . . ?
C22B C21B C27 123(4) . . ?
C21B C26B C25B 120.0 . . ?
C21B C26B H26B 120.0 . . ?
C25B C26B H26B 120.0 . . ?
C26B C25B C24B 120.00(7) . . ?
C26B C25B H25B 120.0 . . ?
C24B C25B H25B 120.0 . . ?
C23B C24B C25B 120.0 . . ?
C23B C24B H24B 120.0 . . ?
C25B C24B H24B 120.0 . . ?
C22B C23B C24B 120.0 . . ?
C22B C23B I23B 124(3) . . ?
C24B C23B I23B 116(3) . . ?
C23B C22B C21B 120.00(7) . . ?
C23B C22B H22B 120.0 . . ?
C21B C22B H22B 120.0 . . ?
I23B I23B C23B 84(2) 2_676 . ?
C22C C21C C26C 120.0 . . ?
C22C C21C C27 124(3) . . ?
C26C C21C C27 116(3) . . ?
C21C C22C C23C 120.0 . . ?
C21C C22C H22C 120.0 . . ?
C23C C22C H22C 120.0 . . ?
C24C C23C C22C 120.00(5) . . ?
C24C C23C I23C 121(2) . . ?
C22C C23C I23C 119(2) . . ?
C23C C24C C25C 120.0 . . ?
C23C C24C H24C 120.0 . . ?
C25C C24C H24C 120.0 . . ?
C26C C25C C24C 120.0 . . ?
C26C C25C H25C 120.0 . . ?
C24C C25C H25C 120.0 . . ?
C25C C26C C21C 120.0 . . ?
C25C C26C H26C 120.0 . . ?
C21C C26C H26C 120.0 . . ?
O32 C37 O31 123.0(15) . . ?
O32 C37 C31A 116.1(17) . . ?
O31 C37 C31A 120.5(16) . . ?
O32 C37 C31B 122.7(17) . . ?
O31 C37 C31B 113.3(15) . . ?
C32A C31A C36A 120.0 . . ?
C32A C31A C37 117.7(12) . . ?
C36A C31A C37 121.9(12) . . ?
C31A C32A C33A 120.0 . . ?
C31A C32A H32A 120.0 . . ?
C33A C32A H32A 120.0 . . ?
C34A C33A C32A 120.0 . . ?
C34A C33A I33A 115.7 . . ?
C32A C33A I33A 123.7 . . ?
C35A C34A C33A 120.0 . . ?
C35A C34A H34A 120.0 . . ?
C33A C34A H34A 120.0 . . ?
C34A C35A C36A 120.00(5) . . ?
C34A C35A H35A 120.0 . . ?
C36A C35A H35A 120.0 . . ?
C35A C36A C31A 120.0 . . ?
C35A C36A H36A 120.0 . . ?
C31A C36A H36A 120.0 . . ?
C32B C31B C36B 120.0 . . ?
C32B C31B C37 120.5(12) . . ?
C36B C31B C37 119.1(12) . . ?
C33B C32B C31B 120.00(5) . . ?
C33B C32B H32B 120.0 . . ?
C31B C32B H32B 120.0 . . ?
C32B C33B C34B 120.0 . . ?
C32B C33B I33B 115.0 . . ?
C34B C33B I33B 124.2 . . ?
C35B C34B C33B 120.0 . . ?
C35B C34B H34B 120.0 . . ?
C33B C34B H34B 120.0 . . ?
C36B C35B C34B 120.0 . . ?
C36B C35B H35B 120.0 . . ?
C34B C35B H35B 120.0 . . ?
C35B C36B C31B 120.0 . . ?
C35B C36B H36B 120.0 . . ?
C31B C36B H36B 120.0 . . ?
Cl2 C1S Cl1 124(3) . . ?
Cl2 C1S H1S1 106.4 . . ?
Cl1 C1S H1S1 106.4 . . ?
Cl2 C1S H1S2 106.4 . . ?
Cl1 C1S H1S2 106.4 . . ?
H1S1 C1S H1S2 106.5 . . ?

loop_
_geom_bond_atom_site_label_1
_geom_bond_atom_site_label_2
_geom_bond_distance
_geom_bond_site_symmetry_2
_geom_bond_publ_flag
Cu1 O22 1.968(14) 2_686 ?
Cu1 O11 1.969(11) . ?
Cu1 O12 1.977(11) 2_686 ?
Cu1 O21 1.984(13) . ?
Cu1 N4' 2.156(7) . ?
Cu1 Cu1 2.652(4) 2_686 ?
Cu2 O31 1.980(11) . ?
Cu2 O31 1.980(11) 2_497 ?
Cu2 N4 1.997(7) . ?
Cu2 N4 1.997(7) 2_497 ?
O11 C17 1.27(2) . ?
O22 C27 1.26(2) . ?
O22 Cu1 1.968(14) 2_686 ?
O12 C17 1.26(2) . ?
O12 Cu1 1.977(11) 2_686 ?
O21 C27 1.27(2) . ?
O32 C37 1.25(2) . ?
O31 C37 1.29(2) . ?
N4' C5' 1.3900 . ?
N4' C3' 1.3900 . ?
C5' C6' 1.3900 . ?
C5' H5' 0.9500 . ?
C6' C1' 1.3900 . ?
C6' H6' 0.9500 . ?
C1' C2' 1.3900 . ?
C1' C1 1.530(9) . ?
C2' C3' 1.3900 . ?
C2' H2' 0.9500 . ?
C3' H3' 0.9500 . ?
N4 C5 1.3900 . ?
N4 C3 1.3900 . ?
C5 C6 1.3900 . ?
C5 H5 0.9500 . ?
C6 C1 1.3900 . ?
C6 H6 0.9500 . ?
C1 C2 1.3900 . ?
C2 C3 1.3900 . ?
C2 H2 0.9500 . ?
C3 H3 0.9500 . ?
C17 C11 1.501(19) . ?
C11 C16 1.3900 . ?
C11 C12 1.3900 . ?
C16 C15 1.3900 . ?
C16 H16 0.9500 . ?
C15 C14 1.3900 . ?
C15 H15 0.9500 . ?
C14 C13 1.3900 . ?
C14 H14 0.9500 . ?
C13 C12 1.3900 . ?
C13 I13B 2.017(14) . ?
C13 I13A 2.202(13) . ?
C12 H12 0.9500 . ?
C27 C21B 1.44(5) . ?
C27 C21C 1.47(3) . ?
C27 C21A 1.51(3) . ?
C21A C26A 1.3900 . ?
C21A C22A 1.3900 . ?
C26A C25A 1.3900 . ?
C26A H26A 0.9500 . ?
C25A C24A 1.3900 . ?
C25A H25A 0.9500 . ?
C24A C23A 1.3900 . ?
C24A H24A 0.9500 . ?
C23A C22A 1.3900 . ?
C23A I23A 2.10(3) . ?
C22A H22A 0.9500 . ?
C21B C26B 1.3900 . ?
C21B C22B 1.3900 . ?
C26B C25B 1.3900 . ?
C26B H26B 0.9500 . ?
C25B C24B 1.3900 . ?
C25B H25B 0.9500 . ?
C24B C23B 1.3900 . ?
C24B H24B 0.9500 . ?
C23B C22B 1.3900 . ?
C23B I23B 2.10(5) . ?
C22B H22B 0.9500 . ?
I23B I23B 1.930(19) 2_676 ?
C21C C22C 1.3900 . ?
C21C C26C 1.3900 . ?
C22C C23C 1.3900 . ?
C22C H22C 0.9500 . ?
C23C C24C 1.3900 . ?
C23C I23C 2.06(3) . ?
C24C C25C 1.3900 . ?
C24C H24C 0.9500 . ?
C25C C26C 1.3900 . ?
C25C H25C 0.9500 . ?
C26C H26C 0.9500 . ?
C37 C31A 1.45(2) . ?
C37 C31B 1.56(2) . ?
C31A C32A 1.3900 . ?
C31A C36A 1.3900 . ?
C32A C33A 1.3900 . ?
C32A H32A 0.9500 . ?
C33A C34A 1.3900 . ?
C33A I33A 2.0842 . ?
C34A C35A 1.3900 . ?
C34A H34A 0.9500 . ?
C35A C36A 1.3900 . ?
C35A H35A 0.9500 . ?
C36A H36A 0.9500 . ?
C31B C32B 1.3900 . ?
C31B C36B 1.3900 . ?
C32B C33B 1.3900 . ?
C32B H32B 0.9500 . ?
C33B C34B 1.3900 . ?
C33B I33B 2.1373 . ?
C34B C35B 1.3900 . ?
C34B H34B 0.9500 . ?
C35B C36B 1.3900 . ?
C35B H35B 0.9500 . ?
C36B H36B 0.9500 . ?
C1S Cl2 1.71(3) . ?
C1S Cl1 1.71(3) . ?
C1S H1S1 0.9900 . ?
C1S H1S2 0.9900 . ?
